data_2108217
loop_
_publ_author_name
'Smirnova, Ekaterina S.'
'Alekseeva, Olga A.'
'Dudka, Alexander P.'
'Artemov, Vladimir V.'
'Zubavichus, Yan V.'
'Gudim, Irina A.'
'Bezmaterhykh, Leonard N.'
'Frolov, Kirill V.'
'Lyubutin, Igor S.'

_publ_section_title
;
 Crystal structure, phase transition and structural deformations in iron
 borate (Y~0.95~Bi~0.05~)Fe~3~(BO~3~)~4~ in the temperature range 90--500K
;
_journal_coeditor_code XK5046SUP1
_journal_issue 2
_journal_name_full 'Acta Crystallographica Section B'
_journal_page_first
;
;
_journal_paper_doi 10.1107/S2052520618002962
_journal_volume 74
_journal_year 2018
_chemical_formula_analytical 'B4 Bi0.056 Fe3 O12 Y0.944'
_chemical_formula_iupac 'B4 Bi0.056 Fe3 O12 Y0.944'
_chemical_formula_moiety 'B4 Bi0.056 Fe3 O12 Y0.944'
_chemical_formula_structural 'B4 Bi0.056 Fe3 O12 Y0.944'
_chemical_formula_sum 'B4 Bi0.056 Fe3 O12 Y0.944'
_chemical_formula_weight 498.4
_space_group_IT_number 152
_symmetry_cell_setting trigonal
_symmetry_Int_Tables_number 152
_symmetry_space_group_name_Hall 'P 31 2"'
_symmetry_space_group_name_H-M 'P 31 2 1'
_cell_angle_alpha 90
_cell_angle_beta 90
_cell_angle_gamma 120
_cell_formula_units_Z 3
_cell_length_a 9.5161(1)
_cell_length_b 9.5161(1)
_cell_length_c 7.5441(1)
_cell_measurement_reflns_used 22254
_cell_measurement_temperature 90
_cell_measurement_theta_max 73.8200
_cell_measurement_theta_min 5.6100
_cell_volume 591.638(12)
_diffrn_ambient_temperature 90
_diffrn_detector 'CCD plate'
_diffrn_detector_area_resol_mean 16.0628
_diffrn_measured_fraction_theta_full 0.99
_diffrn_measured_fraction_theta_max 0.99
_diffrn_measurement_device 'four-circle diffractometer'
_diffrn_measurement_device_type 'Oxford Diffraction CCD'
_diffrn_measurement_method '\w scans'
_diffrn_radiation_monochromator graphite
_diffrn_radiation_probe x-ray
_diffrn_radiation_source 'X-ray tube'
_diffrn_radiation_type 'Mo K\a'
_diffrn_radiation_wavelength 0.71073
_diffrn_reflns_av_R_equivalents 0.0415
_diffrn_reflns_av_unetI/netI 0.0366
_diffrn_reflns_limit_h_max 22
_diffrn_reflns_limit_h_min -24
_diffrn_reflns_limit_k_max 24
_diffrn_reflns_limit_k_min -22
_diffrn_reflns_limit_l_max 20
_diffrn_reflns_limit_l_min -19
_diffrn_reflns_number 60809
_diffrn_reflns_theta_full 74.18
_diffrn_reflns_theta_max 74.18
_diffrn_reflns_theta_min 4.28
_diffrn_source 'Enhance (Mo) X-ray Source'
_exptl_absorpt_coefficient_mu 13.609
_exptl_absorpt_correction_T_max 0.2802
_exptl_absorpt_correction_T_min 0.1903
_exptl_absorpt_correction_type sphere
_exptl_absorpt_process_details Jana2006
_exptl_crystal_colour light-green
_exptl_crystal_density_diffrn 4.1965
_exptl_crystal_description Sphere
_exptl_crystal_F_000 706
_exptl_crystal_size_rad 0.09
_refine_diff_density_max 0.82
_refine_diff_density_min -1.51
_refine_ls_abs_structure_details '  3680 of Friedel pairs used in the refinement'
_refine_ls_abs_structure_Flack 0.5101(10)
_refine_ls_extinction_coef 380(20)
_refine_ls_extinction_method 'B-C type 1 Lorentzian isotropic (Becker & Coppens, 1974)'
_refine_ls_goodness_of_fit_gt 1.14
_refine_ls_goodness_of_fit_ref 0.98
_refine_ls_number_constraints 5
_refine_ls_number_parameters 97
_refine_ls_number_reflns 8103
_refine_ls_number_restraints 0
_refine_ls_R_factor_all 0.0258
_refine_ls_R_factor_gt 0.0181
_refine_ls_shift/su_max 0.0440
_refine_ls_shift/su_mean 0.0057
_refine_ls_structure_factor_coef F
_refine_ls_weighting_details w=1/(\s^2^(F)+0.000001F^2^)
_refine_ls_weighting_scheme sigma
_refine_ls_wR_factor_gt 0.0138
_refine_ls_wR_factor_ref 0.0140
_reflns_number_gt 5808
_reflns_number_total 8103
_reflns_threshold_expression I>3\s(I)
_cod_data_source_file xk5046sup1.cif
_cod_data_source_block I
_cod_depositor_comments
;
The following automatic conversions were performed:

'_diffrn_radiation_probe' value 'X-ray' changed to 'x-ray' according
to
/home/data/users/saulius/crontab/automatic-downloads/rss-feeds/IUCr/lib/dictionaries/cif_core.dic
dictionary named 'cif_core.dic' version 2.4.2 from 2011-04-26.

'_exptl_absorpt_correction_type' value 'Sphere' changed to 'sphere'
according to
/home/data/users/saulius/crontab/automatic-downloads/rss-feeds/IUCr/lib/dictionaries/cif_core.dic
dictionary named 'cif_core.dic' version 2.4.2 from 2011-04-26.

Automatic conversion script
Id: cif_fix_values 4973 2017-02-22 13:04:09Z antanas 
;
_cod_original_cell_volume 591.64(1)
_cod_database_code 2108217
_cod_database_fobs_code 2108217

loop_
_space_group_symop_id
_space_group_symop_operation_xyz
1 x,y,z
2 -y,x-y,z+1/3
3 -x+y,-x,z+2/3
4 y,x,-z
5 x-y,-y,-z+2/3
6 -x,-x+y,-z+1/3

loop_
_atom_site_label
_atom_site_type_symbol
_atom_site_fract_x
_atom_site_fract_y
_atom_site_fract_z
_atom_site_adp_type
_atom_site_U_iso_or_equiv
_atom_site_site_symmetry_multiplicity
_atom_site_occupancy
_atom_site_calc_flag
Y1 Y -0.334977(14) -0.334977(14) 0 Uani 0.00312(2) 3 0.9440(6) d
Bi1 Bi -0.334977(14) -0.334977(14) 0 Uani 0.00312(2) 3 0.0560(6) d
Fe1 Fe 0.115612(17) 0.115612(17) 0 Uani 0.00247(3) 3 1 d
Fe2 Fe -0.212182(14) -0.548629(14) 0.345015(9) Uani 0.00255(2) 6 1 d
O1 O 0 -0.07764(8) 0.166667 Uani 0.00509(16) 3 1 d
O2 O -0.58124(7) -0.27714(7) 0.12609(6) Uani 0.00510(12) 6 1 d
O3 O -0.12126(8) -0.30394(8) -0.17733(8) Uani 0.00469(15) 6 1 d
O4 O -0.14768(8) -0.36289(8) 0.18531(8) Uani 0.00460(15) 6 1 d
O5 O 0.47521(8) 0.14564(8) -0.15710(8) Uani 0.00417(14) 6 1 d
O6 O 0.18725(10) 0 -0.166667 Uani 0.00439(19) 3 1 d
O7 O -0.52470(8) -0.53358(8) -0.18552(7) Uani 0.00476(14) 6 1 d
B1 B 0.3317(2) 0 -0.166667 Uani 0.0034(2) 3 1 d
B2 B -0.44831(11) -0.12451(11) 0.15124(10) Uani 0.0042(2) 6 1 d
B3 B 0 -0.22186(15) 0.166667 Uani 0.0040(3) 3 1 d

loop_
_atom_site_aniso_label
_atom_site_aniso_type_symbol
_atom_site_aniso_U_11
_atom_site_aniso_U_22
_atom_site_aniso_U_33
_atom_site_aniso_U_12
_atom_site_aniso_U_13
_atom_site_aniso_U_23
Y1 Y 0.00311(2) 0.00311(2) 0.00318(2) 0.00159(3) -0.000100(12) 0.000100(12)
Bi1 Bi 0.00311(2) 0.00311(2) 0.00318(2) 0.00159(3) -0.000100(12) 0.000100(12)
Fe1 Fe 0.00237(3) 0.00237(3) 0.00275(3) 0.00124(4) -0.000033(18) 0.000033(18)
Fe2 Fe 0.00239(3) 0.00236(3) 0.00296(2) 0.00123(3) 0.00008(2) 0.00007(2)
O1 O 0.0061(3) 0.00325(16) 0.0069(2) 0.00303(13) 0.00247(17) 0.00124(9)
O2 O 0.00338(15) 0.00421(14) 0.00636(13) 0.00088(13) -0.00092(12) 0.00112(10)
O3 O 0.0053(2) 0.00310(18) 0.00562(16) 0.00209(15) 0.00074(13) 0.00065(12)
O4 O 0.00429(19) 0.00366(18) 0.00497(15) 0.00133(16) -0.00011(12) 0.00047(12)
O5 O 0.00305(17) 0.00337(17) 0.00503(18) 0.00081(13) -0.00036(12) 0.00043(12)
O6 O 0.0036(2) 0.0047(3) 0.0052(2) 0.00236(15) -0.00055(10) -0.0011(2)
O7 O 0.00404(17) 0.00541(18) 0.00558(15) 0.00291(15) -0.00032(12) -0.00080(12)
B1 B 0.0032(2) 0.0025(4) 0.00443(19) 0.0013(2) 0.00004(17) 0.0001(3)
B2 B 0.0035(3) 0.0040(3) 0.0046(3) 0.0014(2) 0.00011(17) 0.00052(16)
B3 B 0.0040(5) 0.0034(3) 0.0049(3) 0.0020(2) 0.0002(3) 0.00010(16)

loop_
_atom_type_symbol
_atom_type_scat_dispersion_real
_atom_type_scat_dispersion_imag
_atom_type_scat_source
B 0.0013 0.0007 'International Tables Vol C tables 4.2.6.8 and 6.1.1.1'
Bi -4.1077 10.2566 'International Tables Vol C tables 4.2.6.8 and 6.1.1.1'
Fe 0.3463 0.8444 'International Tables Vol C tables 4.2.6.8 and 6.1.1.1'
O 0.0106 0.0060 'International Tables Vol C tables 4.2.6.8 and 6.1.1.1'
Y -2.7962 3.5667 'International Tables Vol C tables 4.2.6.8 and 6.1.1.1'

loop_
_geom_angle_atom_site_label_1
_geom_angle_atom_site_label_2
_geom_angle_atom_site_label_3
_geom_angle_site_symmetry_1
_geom_angle_site_symmetry_3
_geom_angle
Bi1 Y1 O3 . . 0
Bi1 Y1 O3 . 4_555 0
Bi1 Y1 O4 . . 0
Bi1 Y1 O4 . 4_555 0
Bi1 Y1 O7 . . 0
Bi1 Y1 O7 . 4_555 0
O3 Y1 O3 . 4_555 119.93(2)
O3 Y1 O4 . . 72.32(2)
O3 Y1 O4 . 4_555 89.14(3)
O3 Y1 O7 . . 91.80(2)
O3 Y1 O7 . 4_555 140.02(3)
O3 Y1 O4 4_555 . 89.14(3)
O3 Y1 O4 4_555 4_555 72.32(2)
O3 Y1 O7 4_555 . 140.02(3)
O3 Y1 O7 4_555 4_555 91.80(2)
O4 Y1 O4 . 4_555 142.88(2)
O4 Y1 O7 . . 125.75(3)
O4 Y1 O7 . 4_555 85.58(2)
O4 Y1 O7 4_555 . 85.58(2)
O4 Y1 O7 4_555 4_555 125.75(3)
O7 Y1 O7 . 4_555 74.361(19)
Y1 Bi1 O3 . . 0
Y1 Bi1 O3 . 4_555 0
Y1 Bi1 O4 . . 0
Y1 Bi1 O4 . 4_555 0
Y1 Bi1 O7 . . 0
Y1 Bi1 O7 . 4_555 0
O3 Bi1 O3 . 4_555 119.93(2)
O3 Bi1 O4 . . 72.32(2)
O3 Bi1 O4 . 4_555 89.14(3)
O3 Bi1 O7 . . 91.80(2)
O3 Bi1 O7 . 4_555 140.02(3)
O3 Bi1 O4 4_555 . 89.14(3)
O3 Bi1 O4 4_555 4_555 72.32(2)
O3 Bi1 O7 4_555 . 140.02(3)
O3 Bi1 O7 4_555 4_555 91.80(2)
O4 Bi1 O4 . 4_555 142.88(2)
O4 Bi1 O7 . . 125.75(3)
O4 Bi1 O7 . 4_555 85.58(2)
O4 Bi1 O7 4_555 . 85.58(2)
O4 Bi1 O7 4_555 4_555 125.75(3)
O7 Bi1 O7 . 4_555 74.361(19)
O1 Fe1 O1 . 3_554 87.661(5)
O1 Fe1 O3 . 2_555 85.22(2)
O1 Fe1 O3 . 5_554 167.32(4)
O1 Fe1 O6 . . 94.024(19)
O1 Fe1 O6 . 2_555 77.23(3)
O1 Fe1 O3 3_554 2_555 167.32(4)
O1 Fe1 O3 3_554 5_554 85.22(2)
O1 Fe1 O6 3_554 . 77.23(3)
O1 Fe1 O6 3_554 2_555 94.024(19)
O3 Fe1 O3 2_555 5_554 103.59(4)
O3 Fe1 O6 2_555 . 92.80(4)
O3 Fe1 O6 2_555 2_555 94.62(3)
O3 Fe1 O6 5_554 . 94.62(3)
O3 Fe1 O6 5_554 2_555 92.80(4)
O6 Fe1 O6 . 2_555 168.00(2)
O2 Fe2 O2 5_545 6_445 86.35(3)
O2 Fe2 O4 5_545 . 168.13(4)
O2 Fe2 O5 5_545 2_545 96.78(3)
O2 Fe2 O5 5_545 3_555 75.63(3)
O2 Fe2 O7 5_545 3_545 81.91(3)
O2 Fe2 O4 6_445 . 93.78(3)
O2 Fe2 O5 6_445 2_545 75.87(3)
O2 Fe2 O5 6_445 3_555 92.37(3)
O2 Fe2 O7 6_445 3_545 160.34(4)
O4 Fe2 O5 . 2_545 94.75(3)
O4 Fe2 O5 . 3_555 92.51(3)
O4 Fe2 O7 . 3_545 100.94(3)
O5 Fe2 O5 2_545 3_555 166.54(2)
O5 Fe2 O7 2_545 3_545 89.87(3)
O5 Fe2 O7 3_555 3_545 99.87(3)
Fe1 O1 Fe1 . 2_555 101.50(4)
Fe1 O1 B3 . . 129.249(18)
Fe1 O1 B3 2_555 . 129.249(18)
Fe2 O2 Fe2 5_445 6_455 102.50(2)
Fe2 O2 B2 5_445 . 121.86(5)
Fe2 O2 B2 6_455 . 127.63(7)
Y1 O3 Bi1 . . 0.0(5)
Y1 O3 Fe1 . 3_554 122.53(4)
Y1 O3 B2 . 4_555 102.10(5)
Bi1 O3 Fe1 . 3_554 122.53(4)
Bi1 O3 B2 . 4_555 102.10(5)
Fe1 O3 B2 3_554 4_555 135.06(6)
Y1 O4 Bi1 . . 0.0(5)
Y1 O4 Fe2 . . 123.03(3)
Y1 O4 B3 . . 106.63(5)
Bi1 O4 Fe2 . . 123.03(3)
Bi1 O4 B3 . . 106.63(5)
Fe2 O4 B3 . . 130.10(6)
Fe2 O5 Fe2 2_554 3_654 104.59(2)
Fe2 O5 B1 2_554 . 126.66(6)
Fe2 O5 B1 3_654 . 128.66(6)
Fe1 O6 Fe1 . 3_554 104.03(4)
Fe1 O6 B1 . . 127.98(2)
Fe1 O6 B1 3_554 . 127.98(2)
Y1 O7 Bi1 . . 0.0(5)
Y1 O7 Fe2 . 2_444 116.58(4)
Y1 O7 B2 . 3_444 115.76(6)
Bi1 O7 Fe2 . 2_444 116.58(4)
Bi1 O7 B2 . 3_444 115.76(6)
Fe2 O7 B2 2_444 3_444 127.60(5)
O5 B1 O5 . 5_554 121.55(15)
O5 B1 O6 . . 119.22(8)
O5 B1 O6 5_554 . 119.22(8)
O2 B2 O3 . 4_555 115.04(10)
O2 B2 O7 . 2_455 120.04(9)
O3 B2 O7 4_555 2_455 124.92(7)
O1 B3 O4 . . 117.56(6)
O1 B3 O4 . 6_555 117.56(6)
O4 B3 O4 . 6_555 124.87(12)

loop_
_geom_bond_atom_site_label_1
_geom_bond_atom_site_label_2
_geom_bond_site_symmetry_2
_geom_bond_distance
Y1 Bi1 . 0
Y1 O3 . 2.3265(7)
Y1 O3 4_555 2.3265(7)
Y1 O4 . 2.3823(8)
Y1 O4 4_555 2.3823(8)
Y1 O7 . 2.3191(5)
Y1 O7 4_555 2.3191(5)
Bi1 O3 . 2.3265(7)
Bi1 O3 4_555 2.3265(7)
Bi1 O4 . 2.3823(8)
Bi1 O4 4_555 2.3823(8)
Bi1 O7 . 2.3191(5)
Bi1 O7 4_555 2.3191(5)
Fe1 O1 . 2.0371(5)
Fe1 O1 3_554 2.0371(5)
Fe1 O3 2_555 1.9648(7)
Fe1 O3 5_554 1.9648(7)
Fe1 O6 . 2.0015(6)
Fe1 O6 2_555 2.0015(6)
Fe2 O2 5_545 2.0592(5)
Fe2 O2 6_445 2.0381(5)
Fe2 O4 . 1.9666(7)
Fe2 O5 2_545 2.0248(10)
Fe2 O5 3_555 2.0143(10)
Fe2 O7 3_545 1.9836(9)
O1 B3 . 1.3724(16)
O2 B2 . 1.3814(9)
O3 B2 4_555 1.3728(15)
O4 B3 . 1.3820(8)
O5 B1 . 1.3778(11)
O6 B1 . 1.375(2)
O7 B2 3_444 1.3639(18)

loop_
_twin_individual_id
_twin_individual_mass_fraction_refined
_twin_individual_twin_matrix_11
_twin_individual_twin_matrix_12
_twin_individual_twin_matrix_13
_twin_individual_twin_matrix_21
_twin_individual_twin_matrix_22
_twin_individual_twin_matrix_23
_twin_individual_twin_matrix_31
_twin_individual_twin_matrix_32
_twin_individual_twin_matrix_33
1 0.4899(10) 1 0 0 0 1 0 0 0 1
2 0.5101(10) -1 0 0 0 -1 0 0 0 -1
